data_7005883
loop_
_publ_author_name
'Jones, Cameron'
'Rose, Richard P.'
'Stasch, Andreas'

_publ_section_title
;
 Synthesis and characterisation of zinc gallyl complexes: first
 structural elucidations of Zn-Ga bonds.
;
_journal_issue 28
_journal_name_full 'Dalton transactions (Cambridge, England : 2003)'
_journal_page_first 2997
_journal_page_last 2999
_journal_paper_doi 10.1039/b706402k
_journal_year 2007
_chemical_formula_sum 'C60 H93 Ga2 N6 O0.5 Zn'
_chemical_formula_weight 1111.21
_chemical_name_systematic
;
?
;
_space_group_IT_number 61
_symmetry_cell_setting orthorhombic
_symmetry_space_group_name_Hall '-P 2ac 2ab'
_symmetry_space_group_name_H-M 'P b c a'
_atom_sites_solution_hydrogens geom
_atom_sites_solution_primary direct
_atom_sites_solution_secondary difmap
_audit_creation_method SHELXL-97
_cell_angle_alpha 90.00
_cell_angle_beta 90.00
_cell_angle_gamma 90.00
_cell_formula_units_Z 8
_cell_length_a 13.953(3)
_cell_length_b 21.070(4)
_cell_length_c 46.243(9)
_cell_measurement_temperature 150(2)
_cell_volume 13595(5)
_computing_structure_refinement 'SHELXL-97 (Sheldrick, 1997)'
_computing_structure_solution 'SHELXS-97 (Sheldrick, 1990)'
_diffrn_ambient_temperature 150(2)
_diffrn_measured_fraction_theta_full 0.990
_diffrn_measured_fraction_theta_max 0.990
_diffrn_measurement_device_type 'Nonius Kappa CCD'
_diffrn_radiation_monochromator graphite
_diffrn_radiation_source 'fine-focus sealed tube'
_diffrn_radiation_type MoK\a
_diffrn_radiation_wavelength 0.71073
_diffrn_reflns_av_R_equivalents 0.0854
_diffrn_reflns_av_sigmaI/netI 0.1203
_diffrn_reflns_limit_h_max 16
_diffrn_reflns_limit_h_min -16
_diffrn_reflns_limit_k_max 24
_diffrn_reflns_limit_k_min -24
_diffrn_reflns_limit_l_max 54
_diffrn_reflns_limit_l_min -54
_diffrn_reflns_number 22106
_diffrn_reflns_theta_full 25.00
_diffrn_reflns_theta_max 25.00
_diffrn_reflns_theta_min 3.00
_exptl_absorpt_coefficient_mu 1.173
_exptl_absorpt_correction_T_max 0.965
_exptl_absorpt_correction_T_min 0.719
_exptl_absorpt_correction_type multi-scan
_exptl_absorpt_process_details 'Sortav (Blessing, 1995)'
_exptl_crystal_colour yellow
_exptl_crystal_density_diffrn 1.086
_exptl_crystal_density_method 'not measured'
_exptl_crystal_description block
_exptl_crystal_F_000 4728
_exptl_crystal_size_max 0.30
_exptl_crystal_size_mid 0.20
_exptl_crystal_size_min 0.03
_refine_diff_density_max 1.131
_refine_diff_density_min -1.204
_refine_diff_density_rms 0.128
_refine_ls_extinction_method none
_refine_ls_goodness_of_fit_ref 1.180
_refine_ls_hydrogen_treatment constr
_refine_ls_matrix_type full
_refine_ls_number_parameters 701
_refine_ls_number_reflns 11852
_refine_ls_number_restraints 96
_refine_ls_restrained_S_all 1.177
_refine_ls_R_factor_all 0.1774
_refine_ls_R_factor_gt 0.1271
_refine_ls_shift/su_max 0.003
_refine_ls_shift/su_mean 0.000
_refine_ls_structure_factor_coef Fsqd
_refine_ls_weighting_details 'calc w=1/[\s^2^(Fo^2^)+(0.0991P)^2^+120.0323P] where P=(Fo^2^+2Fc^2^)/3'
_refine_ls_weighting_scheme calc
_refine_ls_wR_factor_gt 0.3003
_refine_ls_wR_factor_ref 0.3198
_reflns_number_gt 7515
_reflns_number_total 11852
_reflns_threshold_expression >2sigma(I)
_cod_data_source_file b706402k.txt
_cod_data_source_block compound4
_cod_original_sg_symbol_H-M Pbca
_cod_original_formula_sum 'C60 H93 Ga2 N6 O0.50 Zn'
_cod_database_code 7005883

loop_
_symmetry_equiv_pos_as_xyz
'x, y, z'
'-x+1/2, -y, z+1/2'
'x+1/2, -y+1/2, -z'
'-x, y+1/2, -z+1/2'
'-x, -y, -z'
'x-1/2, y, -z-1/2'
'-x-1/2, y-1/2, z'
'x, -y-1/2, z-1/2'

loop_
_atom_site_label
_atom_site_type_symbol
_atom_site_fract_x
_atom_site_fract_y
_atom_site_fract_z
_atom_site_U_iso_or_equiv
_atom_site_adp_type
_atom_site_occupancy
_atom_site_symmetry_multiplicity
_atom_site_calc_flag
_atom_site_refinement_flags
_atom_site_disorder_assembly
_atom_site_disorder_group
Ga1 Ga 0.42916(8) 0.28547(6) 0.16869(3) 0.0412(3) Uani 1 1 d . . .
Ga2 Ga 0.66305(8) 0.35475(6) 0.11518(3) 0.0407(3) Uani 1 1 d . . .
Zn1 Zn 0.58931(8) 0.27762(6) 0.14732(3) 0.0397(3) Uani 1 1 d . A .
O1 O 0.7765(16) 0.0911(10) 0.0511(4) 0.088(6) Uiso 0.50 1 d PD . .
N1 N 0.3048(6) 0.3093(4) 0.1557(2) 0.042(2) Uani 1 1 d . . .
N2 N 0.3711(6) 0.2714(4) 0.2054(2) 0.047(2) Uani 1 1 d . . .
N3 N 0.7223(6) 0.4347(4) 0.12094(19) 0.040(2) Uani 1 1 d . . .
N4 N 0.6766(7) 0.3700(4) 0.0752(2) 0.051(2) Uani 1 1 d . . .
N5 N 0.6155(7) 0.1827(4) 0.1305(2) 0.051(2) Uiso 1 1 d D . .
N6 N 0.6950(6) 0.2525(4) 0.17974(19) 0.044(2) Uani 1 1 d D . .
C1 C 0.2382(8) 0.3042(5) 0.1783(3) 0.044(3) Uani 1 1 d . . .
H1 H 0.1722 0.3136 0.1756 0.053 Uiso 1 1 calc R . .
C2 C 0.2726(8) 0.2854(6) 0.2040(3) 0.058(3) Uani 1 1 d . . .
H2 H 0.2323 0.2816 0.2205 0.070 Uiso 1 1 calc R . .
C3 C 0.2680(7) 0.3216(5) 0.1277(2) 0.040(3) Uani 1 1 d . . .
C4 C 0.2779(8) 0.3809(6) 0.1153(3) 0.051(3) Uani 1 1 d . . .
C5 C 0.2343(8) 0.3903(6) 0.0878(3) 0.055(3) Uani 1 1 d . . .
H5 H 0.2406 0.4304 0.0787 0.066 Uiso 1 1 calc R . .
C6 C 0.1849(10) 0.3445(7) 0.0745(3) 0.064(4) Uani 1 1 d . . .
H6 H 0.1553 0.3533 0.0565 0.077 Uiso 1 1 calc R . .
C7 C 0.1760(9) 0.2858(7) 0.0863(3) 0.059(3) Uani 1 1 d . . .
H7 H 0.1412 0.2540 0.0763 0.071 Uiso 1 1 calc R . .
C8 C 0.2179(8) 0.2718(5) 0.1133(3) 0.052(3) Uani 1 1 d . . .
C9 C 0.3330(8) 0.4346(5) 0.1301(3) 0.051(3) Uani 1 1 d . . .
H9 H 0.3815 0.4134 0.1428 0.061 Uiso 1 1 calc R . .
C10 C 0.3907(12) 0.4771(6) 0.1093(3) 0.069(4) Uani 1 1 d . . .
H10A H 0.3699 0.4690 0.0893 0.104 Uiso 1 1 calc R . .
H10B H 0.4591 0.4674 0.1111 0.104 Uiso 1 1 calc R . .
H10C H 0.3797 0.5218 0.1141 0.104 Uiso 1 1 calc R . .
C11 C 0.2677(11) 0.4677(7) 0.1498(3) 0.082(5) Uani 1 1 d . . .
H11A H 0.2192 0.4905 0.1385 0.124 Uiso 1 1 calc R . .
H11B H 0.3041 0.4981 0.1615 0.124 Uiso 1 1 calc R . .
H11C H 0.2363 0.4368 0.1625 0.124 Uiso 1 1 calc R . .
C12 C 0.2093(10) 0.2069(6) 0.1258(3) 0.066(4) Uani 1 1 d . . .
H12 H 0.2473 0.2065 0.1442 0.079 Uiso 1 1 calc R . .
C13 C 0.2548(12) 0.1571(7) 0.1052(4) 0.100(6) Uani 1 1 d . . .
H13A H 0.2168 0.1543 0.0875 0.150 Uiso 1 1 calc R . .
H13B H 0.2561 0.1156 0.1148 0.150 Uiso 1 1 calc R . .
H13C H 0.3204 0.1700 0.1004 0.150 Uiso 1 1 calc R . .
C14 C 0.1072(13) 0.1879(9) 0.1334(4) 0.104(6) Uani 1 1 d U . .
H14A H 0.0856 0.2123 0.1503 0.155 Uiso 1 1 calc R . .
H14B H 0.1052 0.1425 0.1380 0.155 Uiso 1 1 calc R . .
H14C H 0.0650 0.1966 0.1170 0.155 Uiso 1 1 calc R . .
C15 C 0.4076(7) 0.2445(6) 0.2309(2) 0.044(3) Uani 1 1 d . . .
C16 C 0.4601(8) 0.2832(6) 0.2504(3) 0.052(3) Uani 1 1 d . . .
C17 C 0.4996(9) 0.2569(7) 0.2754(3) 0.060(3) Uani 1 1 d . . .
H17 H 0.5358 0.2822 0.2884 0.072 Uiso 1 1 calc R . .
C18 C 0.4842(9) 0.1913(7) 0.2809(3) 0.064(4) Uani 1 1 d . . .
H18 H 0.5087 0.1726 0.2981 0.077 Uiso 1 1 calc R . .
C19 C 0.4346(9) 0.1549(6) 0.2617(3) 0.059(3) Uani 1 1 d . . .
H19 H 0.4277 0.1108 0.2655 0.071 Uiso 1 1 calc R . .
C20 C 0.3947(8) 0.1792(6) 0.2374(2) 0.044(3) Uani 1 1 d . . .
C21 C 0.4715(9) 0.3541(6) 0.2449(3) 0.053(3) Uani 1 1 d . . .
H21 H 0.4851 0.3596 0.2238 0.063 Uiso 1 1 calc R . .
C22 C 0.5557(12) 0.3816(7) 0.2613(3) 0.087(5) Uani 1 1 d . . .
H22A H 0.5424 0.3803 0.2821 0.131 Uiso 1 1 calc R . .
H22B H 0.5659 0.4257 0.2552 0.131 Uiso 1 1 calc R . .
H22C H 0.6133 0.3567 0.2571 0.131 Uiso 1 1 calc R . .
C23 C 0.3765(12) 0.3900(7) 0.2515(4) 0.085(5) Uani 1 1 d . . .
H23A H 0.3247 0.3723 0.2397 0.127 Uiso 1 1 calc R . .
H23B H 0.3845 0.4351 0.2470 0.127 Uiso 1 1 calc R . .
H23C H 0.3606 0.3852 0.2720 0.127 Uiso 1 1 calc R . .
C24 C 0.3395(9) 0.1388(6) 0.2166(3) 0.055(3) Uani 1 1 d . . .
H24 H 0.3256 0.1655 0.1992 0.067 Uiso 1 1 calc R . .
C25 C 0.3991(9) 0.0811(6) 0.2062(3) 0.074(4) Uani 1 1 d . . .
H25A H 0.4494 0.0956 0.1929 0.111 Uiso 1 1 calc R . .
H25B H 0.3572 0.0510 0.1961 0.111 Uiso 1 1 calc R . .
H25C H 0.4285 0.0601 0.2229 0.111 Uiso 1 1 calc R . .
C26 C 0.2416(10) 0.1181(7) 0.2294(3) 0.080(4) Uani 1 1 d . . .
H26A H 0.2083 0.0905 0.2157 0.120 Uiso 1 1 calc R . .
H26B H 0.2024 0.1558 0.2332 0.120 Uiso 1 1 calc R . .
H26C H 0.2522 0.0950 0.2476 0.120 Uiso 1 1 calc R . .
C27 C 0.7416(9) 0.4636(6) 0.0944(3) 0.060(4) Uani 1 1 d . . .
H27 H 0.7700 0.5045 0.0932 0.072 Uiso 1 1 calc R . .
C28 C 0.7176(9) 0.4301(6) 0.0703(3) 0.054(3) Uani 1 1 d . . .
H28 H 0.7278 0.4463 0.0514 0.065 Uiso 1 1 calc R . .
C29 C 0.7641(8) 0.4620(5) 0.1467(3) 0.046(3) Uani 1 1 d . . .
C30 C 0.8657(7) 0.4579(5) 0.1502(3) 0.046(3) Uani 1 1 d . . .
C31 C 0.9034(7) 0.4843(5) 0.1754(3) 0.045(3) Uani 1 1 d . . .
H31 H 0.9706 0.4817 0.1786 0.054 Uiso 1 1 calc R . .
C32 C 0.8477(8) 0.5139(5) 0.1957(3) 0.052(3) Uani 1 1 d . . .
H32 H 0.8764 0.5331 0.2121 0.062 Uiso 1 1 calc R . .
C33 C 0.7485(8) 0.5158(5) 0.1921(3) 0.046(3) Uani 1 1 d . . .
H33 H 0.7091 0.5337 0.2067 0.055 Uiso 1 1 calc R . .
C34 C 0.7071(7) 0.4911(4) 0.1669(2) 0.036(2) Uani 1 1 d . . .
C35 C 0.9302(8) 0.4219(6) 0.1292(3) 0.052(3) Uani 1 1 d . . .
H35 H 0.8888 0.3977 0.1154 0.062 Uiso 1 1 calc R . .
C36 C 0.9985(8) 0.3750(6) 0.1443(3) 0.058(3) Uani 1 1 d . . .
H36A H 1.0432 0.3985 0.1567 0.088 Uiso 1 1 calc R . .
H36B H 1.0345 0.3512 0.1297 0.088 Uiso 1 1 calc R . .
H36C H 0.9612 0.3454 0.1562 0.088 Uiso 1 1 calc R . .
C37 C 0.9924(10) 0.4699(6) 0.1116(3) 0.069(4) Uani 1 1 d . . .
H37A H 0.9522 0.4914 0.0973 0.103 Uiso 1 1 calc R . .
H37B H 1.0441 0.4470 0.1018 0.103 Uiso 1 1 calc R . .
H37C H 1.0201 0.5013 0.1248 0.103 Uiso 1 1 calc R . .
C38 C 0.5984(8) 0.4966(6) 0.1625(3) 0.049(3) Uani 1 1 d . . .
H38 H 0.5809 0.4740 0.1442 0.059 Uiso 1 1 calc R . .
C39 C 0.5700(9) 0.5640(6) 0.1598(4) 0.085(5) Uani 1 1 d . . .
H39A H 0.6016 0.5889 0.1749 0.127 Uiso 1 1 calc R . .
H39B H 0.5003 0.5676 0.1619 0.127 Uiso 1 1 calc R . .
H39C H 0.5891 0.5799 0.1407 0.127 Uiso 1 1 calc R . .
C40 C 0.5438(10) 0.4661(8) 0.1876(3) 0.086(5) Uani 1 1 d . . .
H40A H 0.5773 0.4749 0.2058 0.129 Uiso 1 1 calc R . .
H40B H 0.5402 0.4201 0.1846 0.129 Uiso 1 1 calc R . .
H40C H 0.4788 0.4837 0.1885 0.129 Uiso 1 1 calc R . .
C41 C 0.6735(8) 0.3286(6) 0.0514(3) 0.052(3) Uani 1 1 d . . .
C42 C 0.7612(10) 0.3035(8) 0.0399(3) 0.075(4) Uani 1 1 d . . .
C43 C 0.7596(13) 0.2680(9) 0.0155(4) 0.103(6) Uani 1 1 d . . .
H43 H 0.8180 0.2552 0.0067 0.124 Uiso 1 1 calc R . .
C44 C 0.6688(16) 0.2496(11) 0.0027(4) 0.120(7) Uani 1 1 d . . .
H44 H 0.6669 0.2245 -0.0144 0.144 Uiso 1 1 calc R . .
C45 C 0.5859(11) 0.2692(8) 0.0158(3) 0.082(5) Uani 1 1 d . . .
H45 H 0.5261 0.2554 0.0083 0.099 Uiso 1 1 calc R . .
C46 C 0.5868(8) 0.3083(7) 0.0395(3) 0.056(3) Uani 1 1 d . . .
C47 C 0.8582(9) 0.3235(9) 0.0534(3) 0.082(5) Uani 1 1 d . . .
H47 H 0.8430 0.3490 0.0710 0.098 Uiso 1 1 calc R . .
C48 C 0.9201(14) 0.3661(10) 0.0336(4) 0.119(7) Uani 1 1 d U . .
H48A H 0.9722 0.3849 0.0449 0.178 Uiso 1 1 calc R . .
H48B H 0.8802 0.3999 0.0254 0.178 Uiso 1 1 calc R . .
H48C H 0.9472 0.3404 0.0179 0.178 Uiso 1 1 calc R . .
C49 C 0.9080(14) 0.2630(9) 0.0637(4) 0.107(6) Uani 1 1 d U . .
H49A H 0.8672 0.2412 0.0778 0.161 Uiso 1 1 calc R . .
H49B H 0.9693 0.2740 0.0728 0.161 Uiso 1 1 calc R . .
H49C H 0.9195 0.2349 0.0471 0.161 Uiso 1 1 calc R . .
C50 C 0.4936(9) 0.3312(7) 0.0515(3) 0.065(4) Uani 1 1 d . . .
H50 H 0.5100 0.3611 0.0675 0.078 Uiso 1 1 calc R . .
C51 C 0.4331(13) 0.3683(9) 0.0305(4) 0.109(6) Uani 1 1 d . . .
H51A H 0.4006 0.3390 0.0173 0.163 Uiso 1 1 calc R . .
H51B H 0.4741 0.3971 0.0194 0.163 Uiso 1 1 calc R . .
H51C H 0.3853 0.3930 0.0412 0.163 Uiso 1 1 calc R . .
C52 C 0.4377(17) 0.2784(11) 0.0649(5) 0.147(9) Uani 1 1 d U . .
H52A H 0.3778 0.2951 0.0729 0.220 Uiso 1 1 calc R . .
H52B H 0.4756 0.2590 0.0805 0.220 Uiso 1 1 calc R . .
H52C H 0.4231 0.2463 0.0502 0.220 Uiso 1 1 calc R . .
C53 C 0.531(2) 0.1440(19) 0.1384(10) 0.065(11) Uani 0.38(3) 1 d PDU A 1
H53A H 0.5363 0.1019 0.1296 0.098 Uiso 0.38(3) 1 calc PR A 1
H53B H 0.4726 0.1649 0.1314 0.098 Uiso 0.38(3) 1 calc PR A 1
H53C H 0.5276 0.1397 0.1595 0.098 Uiso 0.38(3) 1 calc PR A 1
C54A C 0.646(4) 0.180(2) 0.1006(5) 0.15(3) Uani 0.62(3) 1 d PD A 2
H54A H 0.5976 0.1581 0.0891 0.230 Uiso 0.62(3) 1 calc PR A 2
H54B H 0.7072 0.1575 0.0993 0.230 Uiso 0.62(3) 1 calc PR A 2
H54C H 0.6542 0.2236 0.0933 0.230 Uiso 0.62(3) 1 calc PR A 2
C55 C 0.699(3) 0.161(2) 0.1466(8) 0.058(13) Uani 0.38(3) 1 d PDU A 1
H55A H 0.7571 0.1758 0.1363 0.069 Uiso 0.38(3) 1 calc PR A 1
H55B H 0.6993 0.1145 0.1467 0.069 Uiso 0.38(3) 1 calc PR A 1
C56 C 0.704(7) 0.1847(12) 0.1776(10) 0.17(4) Uani 0.38(3) 1 d PDU A 1
H56A H 0.6517 0.1646 0.1889 0.201 Uiso 0.38(3) 1 calc PR A 1
H56B H 0.7656 0.1714 0.1861 0.201 Uiso 0.38(3) 1 calc PR A 1
C57 C 0.7890(16) 0.2790(16) 0.1739(8) 0.037(8) Uani 0.38(3) 1 d PDU A 1
H57A H 0.7901 0.3237 0.1798 0.056 Uiso 0.38(3) 1 calc PR A 1
H57B H 0.8028 0.2758 0.1532 0.056 Uiso 0.38(3) 1 calc PR A 1
H57C H 0.8375 0.2554 0.1849 0.056 Uiso 0.38(3) 1 calc PR A 1
C58 C 0.671(2) 0.2704(18) 0.2092(4) 0.042(9) Uani 0.38(3) 1 d PDU A 1
H58A H 0.6254 0.2396 0.2173 0.064 Uiso 0.38(3) 1 calc PR A 1
H58B H 0.6417 0.3127 0.2093 0.064 Uiso 0.38(3) 1 calc PR A 1
H58C H 0.7292 0.2709 0.2210 0.064 Uiso 0.38(3) 1 calc PR A 1
C59 C 0.8793(19) 0.088(2) 0.0481(9) 0.131(15) Uiso 0.50 1 d PD . .
H59A H 0.9014 0.1244 0.0360 0.158 Uiso 0.50 1 calc PR . .
H59B H 0.8979 0.0485 0.0384 0.158 Uiso 0.50 1 calc PR . .
C60 C 0.927(4) 0.092(3) 0.0776(9) 0.17(2) Uiso 0.50 1 d PD . .
H60A H 0.8924 0.0643 0.0912 0.248 Uiso 0.50 1 calc PR . .
H60B H 0.9244 0.1358 0.0847 0.248 Uiso 0.50 1 calc PR . .
H60C H 0.9935 0.0782 0.0761 0.248 Uiso 0.50 1 calc PR . .
C61 C 0.7319(18) 0.0842(16) 0.0243(5) 0.087(9) Uiso 0.50 1 d PD . .
H61A H 0.7598 0.0479 0.0136 0.104 Uiso 0.50 1 calc PR . .
H61B H 0.7402 0.1231 0.0126 0.104 Uiso 0.50 1 calc PR . .
C62 C 0.6278(18) 0.0726(14) 0.0304(6) 0.077(8) Uiso 0.50 1 d PD . .
H62A H 0.6010 0.1091 0.0407 0.116 Uiso 0.50 1 calc PR . .
H62B H 0.6209 0.0344 0.0422 0.116 Uiso 0.50 1 calc PR . .
H62C H 0.5934 0.0668 0.0121 0.116 Uiso 0.50 1 calc PR . .
C53A C 0.5275(15) 0.1489(13) 0.1236(7) 0.073(8) Uani 0.62(3) 1 d PDU A 2
H53D H 0.5425 0.1117 0.1117 0.109 Uiso 0.62(3) 1 calc PR A 2
H53E H 0.4842 0.1771 0.1130 0.109 Uiso 0.62(3) 1 calc PR A 2
H53F H 0.4964 0.1350 0.1416 0.109 Uiso 0.62(3) 1 calc PR A 2
C54 C 0.670(5) 0.185(4) 0.1041(10) 0.073(18) Uani 0.38(3) 1 d PDU A 1
H54D H 0.6723 0.1420 0.0955 0.110 Uiso 0.38(3) 1 calc PR A 1
H54E H 0.7359 0.1986 0.1083 0.110 Uiso 0.38(3) 1 calc PR A 1
H54F H 0.6405 0.2142 0.0905 0.110 Uiso 0.38(3) 1 calc PR A 1
C55A C 0.673(2) 0.1536(11) 0.1523(6) 0.070(9) Uani 0.62(3) 1 d PDU A 2
H55C H 0.7105 0.1190 0.1431 0.083 Uiso 0.62(3) 1 calc PR A 2
H55D H 0.6303 0.1339 0.1667 0.083 Uiso 0.62(3) 1 calc PR A 2
C56A C 0.7426(18) 0.1961(10) 0.1682(7) 0.077(9) Uani 0.62(3) 1 d PD A 2
H56C H 0.7723 0.1721 0.1842 0.093 Uiso 0.62(3) 1 calc PR A 2
H56D H 0.7943 0.2093 0.1548 0.093 Uiso 0.62(3) 1 calc PR A 2
C57A C 0.7630(19) 0.3041(12) 0.1835(6) 0.072(8) Uani 0.62(3) 1 d PD A 2
H57D H 0.7854 0.3186 0.1646 0.108 Uiso 0.62(3) 1 calc PR A 2
H57E H 0.8177 0.2892 0.1949 0.108 Uiso 0.62(3) 1 calc PR A 2
H57F H 0.7317 0.3394 0.1936 0.108 Uiso 0.62(3) 1 calc PR A 2
C58A C 0.6563(17) 0.2352(14) 0.2072(4) 0.068(7) Uani 0.62(3) 1 d PDU A 2
H58D H 0.7079 0.2197 0.2198 0.102 Uiso 0.62(3) 1 calc PR A 2
H58E H 0.6084 0.2016 0.2046 0.102 Uiso 0.62(3) 1 calc PR A 2
H58F H 0.6260 0.2723 0.2162 0.102 Uiso 0.62(3) 1 calc PR A 2

loop_
_atom_site_aniso_label
_atom_site_aniso_U_11
_atom_site_aniso_U_22
_atom_site_aniso_U_33
_atom_site_aniso_U_23
_atom_site_aniso_U_13
_atom_site_aniso_U_12
Ga1 0.0289(6) 0.0418(7) 0.0529(7) 0.0031(6) 0.0021(5) 0.0005(5)
Ga2 0.0315(6) 0.0392(6) 0.0516(7) 0.0002(6) 0.0001(6) -0.0038(5)
Zn1 0.0288(6) 0.0371(7) 0.0532(8) 0.0009(6) 0.0017(6) 0.0008(5)
N1 0.029(5) 0.048(5) 0.050(6) 0.003(4) 0.005(4) 0.001(4)
N2 0.027(5) 0.051(6) 0.063(6) -0.003(5) 0.000(4) 0.009(4)
N3 0.039(5) 0.035(5) 0.047(5) 0.001(4) -0.003(4) -0.010(4)
N4 0.045(6) 0.050(6) 0.058(6) 0.000(5) 0.001(5) -0.005(5)
N6 0.030(5) 0.051(5) 0.051(6) 0.000(5) -0.003(4) 0.011(4)
C1 0.021(5) 0.048(6) 0.063(7) -0.004(6) -0.001(5) 0.007(5)
C2 0.022(6) 0.075(8) 0.078(9) 0.015(7) 0.013(6) 0.011(6)
C3 0.029(6) 0.032(6) 0.059(7) 0.004(5) -0.007(5) 0.010(4)
C4 0.043(7) 0.048(7) 0.061(8) 0.004(6) -0.003(6) 0.006(5)
C5 0.031(6) 0.060(8) 0.073(9) 0.008(7) -0.011(6) -0.004(6)
C6 0.059(9) 0.073(10) 0.062(9) 0.001(7) -0.017(7) 0.015(7)
C7 0.043(7) 0.069(9) 0.065(9) -0.032(7) 0.005(6) -0.004(6)
C8 0.042(7) 0.048(7) 0.065(8) -0.005(6) 0.006(6) 0.000(5)
C9 0.046(7) 0.034(6) 0.072(8) -0.003(6) -0.011(6) 0.007(5)
C10 0.111(12) 0.041(7) 0.056(8) 0.011(6) 0.002(8) -0.018(7)
C11 0.070(10) 0.075(10) 0.102(12) -0.023(9) -0.009(9) -0.010(8)
C12 0.061(8) 0.044(7) 0.091(10) -0.009(7) -0.009(8) -0.012(6)
C13 0.077(11) 0.058(9) 0.165(17) -0.008(10) -0.012(12) 0.013(8)
C14 0.100(8) 0.100(8) 0.111(8) 0.001(6) 0.004(6) -0.008(6)
C15 0.027(6) 0.058(7) 0.045(6) 0.004(6) -0.002(5) 0.017(5)
C16 0.043(7) 0.068(8) 0.043(7) -0.004(7) 0.007(5) 0.012(6)
C17 0.039(7) 0.073(9) 0.067(9) -0.005(7) 0.013(7) -0.010(6)
C18 0.043(8) 0.088(10) 0.062(8) 0.002(8) 0.004(7) 0.015(7)
C19 0.045(7) 0.055(8) 0.077(9) 0.016(7) 0.005(7) -0.002(6)
C20 0.032(6) 0.058(7) 0.041(6) 0.008(6) 0.004(5) 0.008(5)
C21 0.056(8) 0.057(7) 0.044(7) 0.001(6) 0.001(6) 0.005(6)
C22 0.125(15) 0.072(10) 0.065(9) 0.008(8) -0.032(10) -0.020(10)
C23 0.103(13) 0.064(9) 0.088(11) -0.006(8) -0.004(10) 0.016(9)
C24 0.053(8) 0.051(7) 0.063(8) 0.001(6) 0.004(6) -0.001(6)
C25 0.047(8) 0.066(9) 0.109(12) -0.020(8) -0.004(8) 0.009(7)
C26 0.057(9) 0.076(10) 0.108(12) 0.006(9) 0.017(9) -0.010(7)
C27 0.047(7) 0.044(7) 0.089(10) 0.032(7) -0.009(7) -0.015(6)
C28 0.063(8) 0.057(8) 0.041(7) 0.002(6) -0.003(6) -0.020(6)
C29 0.031(6) 0.044(6) 0.064(8) 0.002(6) -0.004(6) -0.001(5)
C30 0.023(5) 0.041(6) 0.074(8) -0.009(6) -0.005(6) -0.001(4)
C31 0.019(5) 0.038(6) 0.079(9) 0.003(6) -0.005(6) -0.004(4)
C32 0.043(7) 0.047(7) 0.065(8) 0.002(6) -0.008(6) 0.003(5)
C33 0.045(7) 0.035(6) 0.058(7) -0.005(5) 0.007(6) -0.004(5)
C34 0.036(6) 0.026(5) 0.047(6) 0.003(5) 0.002(5) 0.008(4)
C35 0.034(6) 0.050(7) 0.071(8) -0.009(6) 0.000(6) -0.001(5)
C36 0.034(7) 0.061(8) 0.080(9) -0.005(7) -0.007(6) 0.010(6)
C37 0.080(10) 0.046(7) 0.079(9) 0.029(7) -0.013(8) 0.016(7)
C38 0.036(6) 0.056(7) 0.057(7) -0.010(6) -0.004(6) -0.005(5)
C39 0.045(8) 0.052(8) 0.158(15) -0.016(9) -0.041(9) 0.005(6)
C40 0.038(8) 0.126(14) 0.094(11) -0.006(10) 0.021(8) -0.030(8)
C41 0.039(7) 0.064(8) 0.053(7) -0.009(6) -0.002(6) 0.000(6)
C42 0.046(8) 0.128(13) 0.051(8) -0.027(9) 0.007(7) 0.018(8)
C43 0.070(11) 0.126(15) 0.113(14) -0.056(12) 0.026(11) 0.009(10)
C44 0.138(19) 0.155(18) 0.067(11) -0.058(12) 0.010(12) -0.015(15)
C45 0.058(9) 0.111(13) 0.078(10) -0.030(10) -0.013(8) 0.003(9)
C46 0.038(7) 0.088(9) 0.042(7) -0.017(7) -0.002(6) -0.002(6)
C47 0.039(8) 0.128(14) 0.078(10) -0.002(10) -0.003(7) 0.023(8)
C48 0.110(9) 0.126(9) 0.120(9) -0.002(6) 0.009(6) -0.002(6)
C49 0.101(8) 0.104(8) 0.116(8) 0.000(6) -0.002(6) 0.002(6)
C50 0.037(7) 0.096(11) 0.063(8) 0.009(8) 0.009(6) -0.016(7)
C51 0.091(13) 0.103(14) 0.133(16) 0.040(12) 0.041(12) 0.022(11)
C52 0.142(10) 0.145(10) 0.154(10) 0.012(7) 0.007(7) 0.006(7)
C53 0.064(13) 0.064(13) 0.068(13) -0.003(7) -0.009(7) -0.006(7)
C54A 0.26(6) 0.13(3) 0.07(2) -0.05(2) -0.01(3) 0.16(4)
C55 0.061(14) 0.056(14) 0.057(14) 0.003(7) 0.002(7) 0.002(7)
C56 0.17(4) 0.17(4) 0.17(4) 0.000(7) 0.000(7) 0.001(7)
C57 0.034(10) 0.040(10) 0.037(10) -0.001(7) -0.006(6) -0.002(6)
C58 0.041(10) 0.045(11) 0.041(10) 0.002(6) 0.004(6) 0.001(7)
C53A 0.076(10) 0.071(9) 0.071(10) -0.004(7) -0.003(6) -0.002(6)
C54 0.072(18) 0.074(19) 0.074(19) -0.003(7) 0.003(7) 0.003(7)
C55A 0.070(11) 0.067(11) 0.072(11) 0.000(6) 0.002(7) -0.002(6)
C56A 0.057(16) 0.053(13) 0.12(2) -0.009(14) -0.052(17) 0.027(11)
C57A 0.060(16) 0.10(2) 0.061(16) -0.023(15) -0.021(13) -0.009(14)
C58A 0.068(9) 0.067(9) 0.069(9) 0.002(6) 0.000(6) 0.004(6)

loop_
_atom_type_symbol
_atom_type_description
_atom_type_scat_dispersion_real
_atom_type_scat_dispersion_imag
_atom_type_scat_source
C C 0.0033 0.0016 'International Tables Vol C Tables 4.2.6.8 and 6.1.1.4'
H H 0.0000 0.0000 'International Tables Vol C Tables 4.2.6.8 and 6.1.1.4'
N N 0.0061 0.0033 'International Tables Vol C Tables 4.2.6.8 and 6.1.1.4'
Zn Zn 0.2839 1.4301 'International Tables Vol C Tables 4.2.6.8 and 6.1.1.4'
Ga Ga 0.2307 1.6083 'International Tables Vol C Tables 4.2.6.8 and 6.1.1.4'
O O 0.0106 0.0060 'International Tables Vol C Tables 4.2.6.8 and 6.1.1.4'

loop_
_geom_angle_atom_site_label_1
_geom_angle_atom_site_label_2
_geom_angle_atom_site_label_3
_geom_angle
_geom_angle_site_symmetry_1
_geom_angle_site_symmetry_3
_geom_angle_publ_flag
N2 Ga1 N1 86.2(4) . . ?
N2 Ga1 Zn1 137.5(3) . . ?
N1 Ga1 Zn1 136.3(3) . . ?
N4 Ga2 N3 86.7(4) . . ?
N4 Ga2 Zn1 139.1(3) . . ?
N3 Ga2 Zn1 133.9(3) . . ?
N6 Zn1 N5 84.7(3) . . ?
N6 Zn1 Ga2 107.3(2) . . ?
N5 Zn1 Ga2 109.0(3) . . ?
N6 Zn1 Ga1 111.0(2) . . ?
N5 Zn1 Ga1 111.1(3) . . ?
Ga2 Zn1 Ga1 126.00(6) . . ?
C61 O1 C59 111(2) . . ?
C1 N1 C3 117.1(9) . . ?
C1 N1 Ga1 110.4(7) . . ?
C3 N1 Ga1 131.7(7) . . ?
C2 N2 C15 118.6(10) . . ?
C2 N2 Ga1 109.9(8) . . ?
C15 N2 Ga1 131.1(7) . . ?
C27 N3 C29 118.3(9) . . ?
C27 N3 Ga2 110.4(7) . . ?
C29 N3 Ga2 130.2(7) . . ?
C41 N4 C28 116.5(10) . . ?
C41 N4 Ga2 131.3(8) . . ?
C28 N4 Ga2 110.5(8) . . ?
C55A N5 C54 108(4) . . ?
C55A N5 C54A 119(3) . . ?
C54 N5 C54A 15(5) . . ?
C55A N5 C55 19(2) . . ?
C54 N5 C55 91(4) . . ?
C54A N5 C55 104(3) . . ?
C55A N5 C53A 115.0(17) . . ?
C54 N5 C53A 106(3) . . ?
C54A N5 C53A 91(3) . . ?
C55 N5 C53A 130(2) . . ?
C55A N5 C53 92(2) . . ?
C54 N5 C53 130(4) . . ?
C54A N5 C53 117(3) . . ?
C55 N5 C53 110(3) . . ?
C53A N5 C53 27.3(16) . . ?
C55A N5 Zn1 103.7(12) . . ?
C54 N5 Zn1 111(3) . . ?
C54A N5 Zn1 115.0(19) . . ?
C55 N5 Zn1 103.6(17) . . ?
C53A N5 Zn1 112.7(12) . . ?
C53 N5 Zn1 106.4(18) . . ?
C58A N6 C56 81(3) . . ?
C58A N6 C57A 109.3(16) . . ?
C56 N6 C57A 134(4) . . ?
C58A N6 C57 127.2(18) . . ?
C56 N6 C57 107(4) . . ?
C57A N6 C57 31.2(13) . . ?
C58A N6 C58 31.2(13) . . ?
C56 N6 C58 110(3) . . ?
C57A N6 C58 81.0(17) . . ?
C57 N6 C58 106(2) . . ?
C58A N6 C56A 106.8(19) . . ?
C56 N6 C56A 29(3) . . ?
C57A N6 C56A 110.8(17) . . ?
C57 N6 C56A 80.4(18) . . ?
C58 N6 C56A 131.2(19) . . ?
C58A N6 Zn1 114.9(11) . . ?
C56 N6 Zn1 105(3) . . ?
C57A N6 Zn1 110.1(12) . . ?
C57 N6 Zn1 113.1(14) . . ?
C58 N6 Zn1 115.3(13) . . ?
C56A N6 Zn1 104.7(10) . . ?
C2 C1 N1 116.4(10) . . ?
C1 C2 N2 117.0(11) . . ?
C4 C3 N1 120.5(10) . . ?
C4 C3 C8 121.4(10) . . ?
N1 C3 C8 118.1(10) . . ?
C3 C4 C5 117.0(11) . . ?
C3 C4 C9 122.2(11) . . ?
C5 C4 C9 120.8(11) . . ?
C6 C5 C4 122.1(12) . . ?
C5 C6 C7 121.4(12) . . ?
C6 C7 C8 120.6(12) . . ?
C7 C8 C3 117.5(11) . . ?
C7 C8 C12 120.3(11) . . ?
C3 C8 C12 122.2(11) . . ?
C11 C9 C4 108.6(11) . . ?
C11 C9 C10 115.9(11) . . ?
C4 C9 C10 114.2(10) . . ?
C8 C12 C14 114.0(12) . . ?
C8 C12 C13 110.4(12) . . ?
C14 C12 C13 110.3(12) . . ?
N2 C15 C16 119.2(11) . . ?
N2 C15 C20 121.7(10) . . ?
C16 C15 C20 119.1(10) . . ?
C17 C16 C15 120.1(12) . . ?
C17 C16 C21 119.1(11) . . ?
C15 C16 C21 120.8(11) . . ?
C16 C17 C18 118.3(13) . . ?
C19 C18 C17 120.5(13) . . ?
C20 C19 C18 122.5(13) . . ?
C19 C20 C15 119.4(11) . . ?
C19 C20 C24 122.0(11) . . ?
C15 C20 C24 118.5(10) . . ?
C22 C21 C16 111.9(11) . . ?
C22 C21 C23 112.1(12) . . ?
C16 C21 C23 110.8(11) . . ?
C20 C24 C25 111.6(10) . . ?
C20 C24 C26 111.3(11) . . ?
C25 C24 C26 111.9(11) . . ?
C28 C27 N3 116.5(10) . . ?
C27 C28 N4 115.9(11) . . ?
C34 C29 C30 121.7(11) . . ?
C34 C29 N3 120.4(9) . . ?
C30 C29 N3 118.0(10) . . ?
C31 C30 C29 116.4(10) . . ?
C31 C30 C35 120.4(9) . . ?
C29 C30 C35 123.0(10) . . ?
C32 C31 C30 122.7(10) . . ?
C31 C32 C33 119.6(11) . . ?
C32 C33 C34 120.0(11) . . ?
C29 C34 C33 119.5(10) . . ?
C29 C34 C38 121.0(10) . . ?
C33 C34 C38 119.5(10) . . ?
C30 C35 C36 113.5(10) . . ?
C30 C35 C37 109.7(10) . . ?
C36 C35 C37 107.9(9) . . ?
C39 C38 C40 109.5(12) . . ?
C39 C38 C34 110.4(9) . . ?
C40 C38 C34 111.0(10) . . ?
C46 C41 N4 121.8(11) . . ?
C46 C41 C42 118.6(11) . . ?
N4 C41 C42 119.5(11) . . ?
C43 C42 C41 119.9(14) . . ?
C43 C42 C47 120.0(13) . . ?
C41 C42 C47 119.7(12) . . ?
C42 C43 C44 120.2(15) . . ?
C45 C44 C43 118.4(14) . . ?
C44 C45 C46 121.8(14) . . ?
C45 C46 C41 120.6(12) . . ?
C45 C46 C50 118.8(12) . . ?
C41 C46 C50 120.5(11) . . ?
C49 C47 C42 107.3(15) . . ?
C49 C47 C48 114.5(13) . . ?
C42 C47 C48 114.1(14) . . ?
C52 C50 C51 111.3(14) . . ?
C52 C50 C46 111.5(15) . . ?
C51 C50 C46 114.7(12) . . ?
N5 C55 C56 115(4) . . ?
N6 C56 C55 113(3) . . ?
O1 C59 C60 110(3) . . ?
O1 C61 C62 106(2) . . ?
N5 C55A C56A 116.8(18) . . ?
N6 C56A C55A 111.6(19) . . ?

loop_
_geom_bond_atom_site_label_1
_geom_bond_atom_site_label_2
_geom_bond_distance
_geom_bond_site_symmetry_2
_geom_bond_publ_flag
Ga1 N2 1.905(10) . ?
Ga1 N1 1.903(9) . ?
Ga1 Zn1 2.4491(17) . ?
Ga2 N4 1.886(10) . ?
Ga2 N3 1.895(8) . ?
Ga2 Zn1 2.4307(17) . ?
Zn1 N6 2.168(9) . ?
Zn1 N5 2.177(10) . ?
O1 C61 1.394(18) . ?
O1 C59 1.442(19) . ?
N1 C1 1.403(13) . ?
N1 C3 1.419(13) . ?
N2 C2 1.408(13) . ?
N2 C15 1.402(14) . ?
N3 C27 1.396(14) . ?
N3 C29 1.445(14) . ?
N4 C41 1.402(15) . ?
N4 C28 1.409(14) . ?
N5 C55A 1.428(16) . ?
N5 C54 1.443(19) . ?
N5 C54A 1.446(18) . ?
N5 C55 1.449(18) . ?
N5 C53A 1.456(16) . ?
N5 C53 1.481(18) . ?
N6 C58A 1.429(16) . ?
N6 C56 1.44(2) . ?
N6 C57A 1.455(16) . ?
N6 C57 1.450(17) . ?
N6 C58 1.455(17) . ?
N6 C56A 1.463(16) . ?
C1 C2 1.339(16) . ?
C3 C4 1.382(15) . ?
C3 C8 1.426(15) . ?
C4 C5 1.421(16) . ?
C4 C9 1.531(16) . ?
C5 C6 1.336(17) . ?
C6 C7 1.357(18) . ?
C7 C8 1.409(17) . ?
C8 C12 1.489(17) . ?
C9 C11 1.463(18) . ?
C9 C10 1.543(17) . ?
C12 C14 1.52(2) . ?
C12 C13 1.55(2) . ?
C15 C16 1.420(16) . ?
C15 C20 1.421(16) . ?
C16 C17 1.396(17) . ?
C16 C21 1.522(17) . ?
C17 C18 1.423(19) . ?
C18 C19 1.361(18) . ?
C19 C20 1.353(16) . ?
C20 C24 1.501(16) . ?
C21 C22 1.513(18) . ?
C21 C23 1.556(19) . ?
C24 C25 1.549(17) . ?
C24 C26 1.553(17) . ?
C27 C28 1.359(17) . ?
C29 C34 1.374(15) . ?
C29 C30 1.429(15) . ?
C30 C31 1.394(16) . ?
C30 C35 1.524(16) . ?
C31 C32 1.370(16) . ?
C32 C33 1.395(16) . ?
C33 C34 1.397(15) . ?
C34 C38 1.535(15) . ?
C35 C36 1.540(16) . ?
C35 C37 1.562(17) . ?
C38 C39 1.479(17) . ?
C38 C40 1.531(17) . ?
C41 C46 1.396(16) . ?
C41 C42 1.436(17) . ?
C42 C43 1.35(2) . ?
C42 C47 1.55(2) . ?
C43 C44 1.45(2) . ?
C44 C45 1.37(2) . ?
C45 C46 1.370(18) . ?
C46 C50 1.495(17) . ?
C47 C49 1.53(2) . ?
C47 C48 1.55(2) . ?
C50 C52 1.50(2) . ?
C50 C51 1.50(2) . ?
C55 C56 1.52(2) . ?
C59 C60 1.520(19) . ?
C61 C62 1.500(18) . ?
C55A C56A 1.507(18) . ?
